data_7004012
loop_
_publ_author_name
'Fernandes, C\'elia'
'Santos, Isabel C.'
'Santos, I.'
'Pietzsch, Hans-Jurgen'
'Kunstler, Jens-Uwe'
'Kraus, Werner'
'Rey, Ana'
'Margaritis, Nikos'
'Bourkoula, Athanasia'
'Chiotellis, Aris'
'Paravatou-Petsotas, Maria'
'Pirmettis, Ioannis'

_publ_section_title
;
 Rhenium and technetium complexes bearing quinazoline derivatives:
 progress towards a 99mTc biomarker for EGFR-TK imaging
;
_journal_issue 24
_journal_name_full 'Dalton Transactions'
_journal_page_first 3215
_journal_page_last 3225
_journal_paper_doi 10.1039/b802021c
_journal_year 2008
_chemical_formula_moiety '4(C12 H14 N3 O5 Re), H2 O, 0.5(H2 O), 0.5(H2 O)'
_chemical_formula_sum 'C48 H60 N12 O22 Re4'
_chemical_formula_weight 1901.88
_chemical_name_systematic
;
?
;
_space_group_IT_number 2
_symmetry_cell_setting triclinic
_symmetry_space_group_name_Hall '-P 1'
_symmetry_space_group_name_H-M 'P -1'
_atom_sites_solution_hydrogens geom
_atom_sites_solution_primary direct
_atom_sites_solution_secondary difmap
_audit_creation_method SHELXL-97
_cell_angle_alpha 88.445(11)
_cell_angle_beta 88.414(10)
_cell_angle_gamma 76.384(12)
_cell_formula_units_Z 2
_cell_length_a 11.3584(15)
_cell_length_b 14.756(2)
_cell_length_c 19.845(2)
_cell_measurement_reflns_used 25
_cell_measurement_temperature 295(2)
_cell_measurement_theta_max 12
_cell_measurement_theta_min 8
_cell_volume 3230.7(7)
_computing_cell_refinement 'CAD4 Software (Enraf-Nonius,1994) '
_computing_data_collection 'CAD4 Software (Enraf-Nonius,1994) '
_computing_data_reduction 'XCAD4 (Harms & Wocadlo, 1995)'
_computing_molecular_graphics 'Ortep3( Farrugia, 1997)'
_computing_publication_material 'WinGX (Farrugia, 1999)'
_computing_structure_refinement 'SHELXL-97 (Sheldrick, 1997)'
_computing_structure_solution 'SIR97 (Altomare, 1999)'
_diffrn_ambient_temperature 295(2)
_diffrn_measured_fraction_theta_full 0.996
_diffrn_measured_fraction_theta_max 0.996
_diffrn_measurement_device_type CAD4
_diffrn_measurement_method \w-2\q
_diffrn_radiation_monochromator graphite
_diffrn_radiation_source 'fine-focus sealed tube'
_diffrn_radiation_type MoK\a
_diffrn_radiation_wavelength 0.71069
_diffrn_reflns_av_R_equivalents 0.0231
_diffrn_reflns_av_sigmaI/netI 0.0524
_diffrn_reflns_limit_h_max 0
_diffrn_reflns_limit_h_min -13
_diffrn_reflns_limit_k_max 17
_diffrn_reflns_limit_k_min -17
_diffrn_reflns_limit_l_max 24
_diffrn_reflns_limit_l_min -24
_diffrn_reflns_number 12870
_diffrn_reflns_theta_full 25.68
_diffrn_reflns_theta_max 25.68
_diffrn_reflns_theta_min 2.58
_diffrn_standards_interval_count 500
_diffrn_standards_interval_time 5200
_diffrn_standards_number 5
_exptl_absorpt_coefficient_mu 7.549
_exptl_absorpt_correction_T_max 0.4212
_exptl_absorpt_correction_T_min 0.1273
_exptl_absorpt_correction_type psi-scan
_exptl_absorpt_process_details 'psi-scan (North et al.,1968)'
_exptl_crystal_colour colourless
_exptl_crystal_density_diffrn 1.955
_exptl_crystal_density_method 'not measured'
_exptl_crystal_description prism
_exptl_crystal_F_000 1816
_exptl_crystal_size_max 0.6
_exptl_crystal_size_mid 0.26
_exptl_crystal_size_min 0.12
_refine_diff_density_max 1.601
_refine_diff_density_min -1.558
_refine_diff_density_rms 0.175
_refine_ls_extinction_method none
_refine_ls_goodness_of_fit_ref 0.970
_refine_ls_hydrogen_treatment constr
_refine_ls_matrix_type full
_refine_ls_number_parameters 783
_refine_ls_number_reflns 12217
_refine_ls_number_restraints 51
_refine_ls_restrained_S_all 0.971
_refine_ls_R_factor_all 0.0758
_refine_ls_R_factor_gt 0.0451
_refine_ls_shift/su_max 0.002
_refine_ls_shift/su_mean 0.000
_refine_ls_structure_factor_coef Fsqd
_refine_ls_weighting_details 'calc w=1/[\s^2^(Fo^2^)+(0.0660P)^2^+0.0000P] where P=(Fo^2^+2Fc^2^)/3'
_refine_ls_weighting_scheme calc
_refine_ls_wR_factor_gt 0.1009
_refine_ls_wR_factor_ref 0.1105
_reflns_number_gt 8694
_reflns_number_total 12217
_reflns_threshold_expression >2sigma(I)
_cod_data_source_file b802021c.txt
_cod_data_source_block repzb_s
_cod_original_cell_volume 3230.7(8)
_cod_database_code 7004012

loop_
_symmetry_equiv_pos_as_xyz
'x, y, z'
'-x, -y, -z'

loop_
_atom_site_label
_atom_site_type_symbol
_atom_site_fract_x
_atom_site_fract_y
_atom_site_fract_z
_atom_site_U_iso_or_equiv
_atom_site_adp_type
_atom_site_occupancy
_atom_site_symmetry_multiplicity
_atom_site_calc_flag
_atom_site_refinement_flags
_atom_site_disorder_assembly
_atom_site_disorder_group
Re1 Re 0.00850(3) 0.98023(2) 0.781271(19) 0.03469(10) Uani 1 1 d . . .
Re2 Re 0.17438(3) 0.46518(2) 0.821097(19) 0.03576(10) Uani 1 1 d . . .
Re3 Re 0.59608(3) 0.78456(3) 0.839433(19) 0.03702(10) Uani 1 1 d . . .
Re4 Re 0.65740(4) 0.24264(3) 0.59848(2) 0.05655(13) Uani 1 1 d . . .
O33 O 0.7717(5) 0.7811(4) 0.7943(3) 0.0399(15) Uani 1 1 d . . .
C30 C 0.4442(9) 0.7756(7) 0.8760(6) 0.052(3) Uani 1 1 d . . .
C28 C 0.4969(9) 0.3412(7) 0.9363(5) 0.051(3) Uani 1 1 d . . .
H28 H 0.5523 0.3399 0.9701 0.061 Uiso 1 1 calc R . .
O42 O 0.6481(8) 0.1920(7) 0.7473(4) 0.084(3) Uani 1 1 d . . .
O2 O -0.2505(7) 1.0024(6) 0.8355(5) 0.079(3) Uani 1 1 d . . .
C8 C 0.1246(8) 0.8917(6) 0.9836(5) 0.040(2) Uani 1 1 d . . .
O30 O 0.3531(7) 0.7662(6) 0.8993(5) 0.079(3) Uani 1 1 d . . .
N3 N 0.0589(6) 0.8251(5) 0.7782(4) 0.0370(17) Uani 1 1 d . . .
H3 H -0.0028 0.8094 0.7566 0.044 Uiso 1 1 calc R . .
O31 O 0.6442(8) 0.8722(6) 0.9694(4) 0.082(3) Uani 1 1 d . . .
C11 C 0.1260(10) 0.8234(7) 1.0386(5) 0.060(3) Uani 1 1 d . . .
H11A H 0.0767 0.7816 1.0273 0.090 Uiso 1 1 calc R . .
H11B H 0.0944 0.8552 1.0792 0.090 Uiso 1 1 calc R . .
H11C H 0.2076 0.7886 1.0455 0.090 Uiso 1 1 calc R . .
O23 O 0.2789(6) 0.5502(4) 0.7689(3) 0.0432(15) Uani 1 1 d . . .
O1 O -0.0870(8) 0.9965(6) 0.6386(4) 0.082(3) Uani 1 1 d . . .
N8 N 0.6539(7) 0.5658(5) 0.8291(4) 0.0432(19) Uani 1 1 d . . .
C1 C -0.0514(9) 0.9900(7) 0.6919(5) 0.049(2) Uani 1 1 d . . .
O20 O 0.0440(7) 0.3264(5) 0.8882(4) 0.065(2) Uani 1 1 d . . .
C6 C 0.0718(9) 0.7694(6) 0.8417(5) 0.047(2) Uani 1 1 d . . .
H6A H 0.1572 0.7493 0.8517 0.057 Uiso 1 1 calc R . .
H6B H 0.0419 0.7139 0.8350 0.057 Uiso 1 1 calc R . .
N12 N 0.6564(12) 0.2783(9) 0.4909(5) 0.092(4) Uani 1 1 d . . .
H12 H 0.6552 0.3398 0.4849 0.111 Uiso 1 1 calc R . .
O43 O 0.4711(8) 0.2625(6) 0.5771(5) 0.078(3) Uani 1 1 d D . .
C20 C 0.0937(9) 0.3797(6) 0.8623(5) 0.044(2) Uani 1 1 d . . .
N4 N 0.3482(6) 0.3934(5) 0.8634(3) 0.0332(16) Uani 1 1 d . . .
N1 N 0.0869(6) 0.9584(5) 0.8813(4) 0.0373(17) Uani 1 1 d . . .
O4 O 0.1940(5) 0.9504(4) 0.7486(3) 0.0445(16) Uani 1 1 d . . .
C5 C 0.1652(9) 0.7971(7) 0.7326(5) 0.049(2) Uani 1 1 d . . .
H5A H 0.1378 0.7880 0.6879 0.058 Uiso 1 1 calc R . .
H5B H 0.2147 0.7380 0.7485 0.058 Uiso 1 1 calc R . .
C21 C 0.0266(9) 0.5239(7) 0.7794(5) 0.049(3) Uani 1 1 d . . .
N6 N 0.2450(7) 0.3845(5) 0.7307(4) 0.0386(17) Uani 1 1 d . . .
H6 H 0.1856 0.3576 0.7170 0.046 Uiso 1 1 calc R . .
N9 N 0.5850(6) 0.7410(5) 0.7341(4) 0.0358(17) Uani 1 1 d . . .
H90 H 0.5079 0.7662 0.7209 0.043 Uiso 1 1 calc R . .
C23 C 0.3040(9) 0.5343(7) 0.7061(5) 0.049(2) Uani 1 1 d . . .
C22 C 0.1244(8) 0.5398(6) 0.8963(5) 0.042(2) Uani 1 1 d . . .
N7 N 0.6750(6) 0.6373(5) 0.8646(4) 0.0379(17) Uani 1 1 d . . .
O41 O 0.6319(13) 0.4420(7) 0.6424(5) 0.122(4) Uani 1 1 d . . .
C42 C 0.6500(10) 0.2102(8) 0.6908(6) 0.060(3) Uani 1 1 d . . .
O21 O -0.0665(7) 0.5599(6) 0.7560(5) 0.081(3) Uani 1 1 d . . .
C35 C 0.6115(9) 0.6397(6) 0.7178(5) 0.044(2) Uani 1 1 d . . .
H35A H 0.5723 0.6320 0.6762 0.053 Uiso 1 1 calc R . .
H35B H 0.6981 0.6164 0.7110 0.053 Uiso 1 1 calc R . .
O5 O 0.3455(6) 0.8457(5) 0.7027(4) 0.0571(19) Uani 1 1 d . . .
O24 O 0.3567(7) 0.5808(5) 0.6704(4) 0.068(2) Uani 1 1 d . . .
C41 C 0.6399(14) 0.3683(10) 0.6252(6) 0.080(4) Uani 1 1 d . . .
C491 C 0.5286(13) 0.0456(9) 0.6355(8) 0.088(4) Uani 1 1 d . . .
H49A H 0.5228 0.1047 0.6561 0.132 Uiso 1 1 calc R . .
H49B H 0.5576 -0.0038 0.6677 0.132 Uiso 1 1 calc R . .
H49C H 0.4501 0.0420 0.6208 0.132 Uiso 1 1 calc R . .
C24 C 0.2621(10) 0.4522(7) 0.6774(5) 0.053(3) Uani 1 1 d . . .
H24A H 0.1863 0.4755 0.6544 0.064 Uiso 1 1 calc R . .
H24B H 0.3217 0.4211 0.6445 0.064 Uiso 1 1 calc R . .
N2 N 0.0689(6) 0.8907(4) 0.9248(4) 0.0345(16) Uani 1 1 d . . .
O40 O 0.9303(9) 0.2137(8) 0.6180(6) 0.100(3) Uani 1 1 d . . .
C4 C 0.2428(8) 0.8691(7) 0.7277(5) 0.040(2) Uani 1 1 d . . .
C2 C -0.1519(9) 0.9946(6) 0.8142(6) 0.049(2) Uani 1 1 d . . .
O22 O 0.0951(7) 0.5864(5) 0.9443(4) 0.061(2) Uani 1 1 d . . .
C32 C 0.5240(9) 0.9107(7) 0.8157(5) 0.049(2) Uani 1 1 d . . .
C49 C 0.6133(12) 0.0363(8) 0.5773(7) 0.069(3) Uani 1 1 d . . .
O32 O 0.4780(7) 0.9880(5) 0.8022(5) 0.072(2) Uani 1 1 d . . .
C31 C 0.6276(10) 0.8357(8) 0.9225(6) 0.056(3) Uani 1 1 d . . .
C34 C 0.6649(8) 0.7872(7) 0.6922(5) 0.042(2) Uani 1 1 d . . .
H34A H 0.6236 0.8513 0.6823 0.050 Uiso 1 1 calc R . .
H34B H 0.6851 0.7552 0.6498 0.050 Uiso 1 1 calc R . .
C29 C 0.4169(8) 0.4206(6) 0.9104(5) 0.042(2) Uani 1 1 d . . .
N5 N 0.3879(7) 0.2995(5) 0.8600(4) 0.0381(17) Uani 1 1 d . . .
C39 C 0.7552(8) 0.5969(8) 0.9121(5) 0.048(2) Uani 1 1 d . . .
C7 C 0.0062(8) 0.8196(6) 0.9014(5) 0.042(2) Uani 1 1 d . . .
H7A H -0.0761 0.8499 0.8893 0.051 Uiso 1 1 calc R . .
H7B H 0.0023 0.7750 0.9377 0.051 Uiso 1 1 calc R . .
C291 C 0.4000(9) 0.5216(6) 0.9274(5) 0.047(2) Uani 1 1 d . . .
H29A H 0.3381 0.5590 0.8998 0.070 Uiso 1 1 calc R . .
H29B H 0.4747 0.5402 0.9192 0.070 Uiso 1 1 calc R . .
H29C H 0.3763 0.5300 0.9740 0.070 Uiso 1 1 calc R . .
C9 C 0.1816(9) 0.9639(6) 0.9773(5) 0.046(2) Uani 1 1 d . . .
H9 H 0.2282 0.9828 1.0095 0.056 Uiso 1 1 calc R . .
C38 C 0.7848(9) 0.5012(7) 0.9034(5) 0.050(3) Uani 1 1 d . . .
H38 H 0.8390 0.4574 0.9290 0.061 Uiso 1 1 calc R . .
C47 C 0.7298(14) -0.0100(8) 0.4866(8) 0.078(4) Uani 1 1 d . . .
C10 C 0.1564(8) 1.0029(6) 0.9144(5) 0.042(2) Uani 1 1 d . . .
C27 C 0.4791(9) 0.2658(7) 0.9031(5) 0.047(2) Uani 1 1 d . . .
C12 C 0.2047(9) 1.0819(7) 0.8827(5) 0.052(3) Uani 1 1 d . . .
H12A H 0.1726 1.0960 0.8384 0.078 Uiso 1 1 calc R . .
H12B H 0.2915 1.0636 0.8796 0.078 Uiso 1 1 calc R . .
H12C H 0.1805 1.1362 0.9100 0.078 Uiso 1 1 calc R . .
C46 C 0.8125(16) 0.1316(12) 0.4704(9) 0.113(5) Uani 1 1 d U . .
H46A H 0.8553 0.0981 0.4322 0.136 Uiso 1 1 calc R . .
H46B H 0.8728 0.1405 0.5016 0.136 Uiso 1 1 calc R . .
C26 C 0.3524(9) 0.2545(6) 0.8026(5) 0.046(2) Uani 1 1 d . . .
H26A H 0.2713 0.2456 0.8107 0.056 Uiso 1 1 calc R . .
H26B H 0.4067 0.1934 0.7978 0.056 Uiso 1 1 calc R . .
C391 C 0.8008(10) 0.6511(9) 0.9626(5) 0.065(3) Uani 1 1 d . . .
H39A H 0.7651 0.7164 0.9557 0.097 Uiso 1 1 calc R . .
H39B H 0.8873 0.6402 0.9580 0.097 Uiso 1 1 calc R . .
H39C H 0.7796 0.6321 1.0071 0.097 Uiso 1 1 calc R . .
C40 C 0.8275(13) 0.2244(8) 0.6108(6) 0.069(3) Uani 1 1 d . . .
N10 N 0.6674(8) 0.1036(6) 0.5591(5) 0.062(2) Uani 1 1 d . . .
C37 C 0.7225(9) 0.4834(7) 0.8524(5) 0.048(2) Uani 1 1 d . . .
N11 N 0.7388(9) 0.0731(7) 0.5040(5) 0.072(3) Uani 1 1 d . . .
C25 C 0.3548(9) 0.3100(7) 0.7376(5) 0.049(2) Uani 1 1 d . . .
H25A H 0.4250 0.3369 0.7366 0.058 Uiso 1 1 calc R . .
H25B H 0.3624 0.2686 0.6997 0.058 Uiso 1 1 calc R . .
C36 C 0.5681(9) 0.5845(7) 0.7727(5) 0.047(2) Uani 1 1 d . . .
H36A H 0.4893 0.6184 0.7892 0.056 Uiso 1 1 calc R . .
H36B H 0.5593 0.5258 0.7552 0.056 Uiso 1 1 calc R . .
C371 C 0.7207(12) 0.3924(7) 0.8157(7) 0.079(4) Uani 1 1 d . . .
H37A H 0.6643 0.4063 0.7796 0.119 Uiso 1 1 calc R . .
H37B H 0.6966 0.3491 0.8470 0.119 Uiso 1 1 calc R . .
H37C H 0.8002 0.3654 0.7978 0.119 Uiso 1 1 calc R . .
C48 C 0.6529(16) -0.0357(10) 0.5325(8) 0.098(5) Uani 1 1 d . . .
H48 H 0.6302 -0.0923 0.5339 0.118 Uiso 1 1 calc R . .
C271 C 0.5429(10) 0.1671(7) 0.9097(6) 0.058(3) Uani 1 1 d . . .
H27A H 0.5099 0.1310 0.8790 0.087 Uiso 1 1 calc R . .
H27B H 0.5330 0.1453 0.9550 0.087 Uiso 1 1 calc R . .
H27C H 0.6275 0.1607 0.8995 0.087 Uiso 1 1 calc R . .
O34 O 0.8736(6) 0.7856(5) 0.6976(4) 0.0582(19) Uani 1 1 d . . .
C33 C 0.7795(8) 0.7843(6) 0.7306(5) 0.041(2) Uani 1 1 d . . .
O3 O -0.0458(9) 1.1930(5) 0.7778(5) 0.085(3) Uani 1 1 d . . .
C3 C -0.0211(10) 1.1142(7) 0.7794(5) 0.053(3) Uani 1 1 d . . .
C45 C 0.7442(19) 0.2241(14) 0.4462(9) 0.129(6) Uani 1 1 d U . .
H45A H 0.8024 0.2606 0.4336 0.155 Uiso 1 1 calc R . .
H45B H 0.7033 0.2152 0.4056 0.155 Uiso 1 1 calc R . .
C471 C 0.7984(16) -0.0601(11) 0.4297(9) 0.122(6) Uani 1 1 d . . .
H47A H 0.7784 -0.1194 0.4259 0.183 Uiso 1 1 calc R . .
H47B H 0.8836 -0.0695 0.4372 0.183 Uiso 1 1 calc R . .
H47C H 0.7781 -0.0241 0.3889 0.183 Uiso 1 1 calc R . .
O44 O 0.3296(16) 0.2768(12) 0.4977(9) 0.173(6) Uani 1 1 d DU . .
C44 C 0.438(2) 0.2758(19) 0.5164(10) 0.170(9) Uani 1 1 d DU . .
C43 C 0.548(2) 0.2583(18) 0.4619(12) 0.168(9) Uani 1 1 d U . .
H43A H 0.5654 0.1940 0.4477 0.201 Uiso 1 1 calc R . .
H43B H 0.5244 0.2983 0.4225 0.201 Uiso 1 1 calc R . .
O1W O 0.6153(14) 0.4581(11) 0.4684(8) 0.177(6) Uani 1 1 d U . .
H11W H 0.6157 0.4716 0.4265 0.212 Uiso 1 1 d R . .
H21W H 0.6328 0.5026 0.4892 0.212 Uiso 1 1 d R . .
O2W O 0.071(3) 0.322(2) 0.6613(13) 0.200(13) Uani 0.50 1 d PDU . .
H12W H 0.0110 0.3049 0.6792 0.240 Uiso 0.50 1 d PR . .
H22W H 0.0539 0.3813 0.6595 0.240 Uiso 0.50 1 d PR . .
O3W O 0.135(3) 0.3194(19) 0.5548(13) 0.1649(9) Uani 0.50 1 d PDU . .
H13W H 0.0881 0.3052 0.5267 0.198 Uiso 0.50 1 d PR . .
H23W H 0.2063 0.3074 0.5371 0.198 Uiso 0.50 1 d PR . .

loop_
_atom_site_aniso_label
_atom_site_aniso_U_11
_atom_site_aniso_U_22
_atom_site_aniso_U_33
_atom_site_aniso_U_23
_atom_site_aniso_U_13
_atom_site_aniso_U_12
Re1 0.03408(19) 0.02871(18) 0.0407(2) -0.00123(15) -0.00342(15) -0.00591(14)
Re2 0.03559(19) 0.03087(18) 0.0407(2) 0.00082(15) 0.00011(15) -0.00777(15)
Re3 0.03149(19) 0.0404(2) 0.0409(2) -0.00906(16) -0.00233(15) -0.01078(15)
Re4 0.0740(3) 0.0550(3) 0.0361(2) -0.00244(19) 0.0048(2) -0.0065(2)
O33 0.028(3) 0.046(4) 0.050(4) -0.007(3) -0.004(3) -0.016(3)
C30 0.044(6) 0.050(6) 0.060(7) -0.023(5) 0.014(5) -0.009(5)
C28 0.046(6) 0.058(6) 0.049(6) 0.004(5) -0.009(5) -0.011(5)
O42 0.092(7) 0.115(7) 0.042(5) 0.012(5) 0.003(4) -0.017(6)
O2 0.039(4) 0.066(5) 0.129(8) -0.019(5) 0.024(5) -0.004(4)
C8 0.040(5) 0.038(5) 0.040(5) 0.000(4) 0.001(4) -0.004(4)
O30 0.042(4) 0.089(6) 0.105(7) -0.027(5) 0.028(4) -0.015(4)
N3 0.029(4) 0.037(4) 0.044(5) -0.006(3) -0.002(3) -0.005(3)
O31 0.106(7) 0.100(7) 0.059(5) -0.034(5) 0.004(5) -0.059(6)
C11 0.070(7) 0.055(6) 0.052(7) 0.016(5) 0.003(6) -0.014(6)
O23 0.050(4) 0.040(3) 0.044(4) 0.001(3) -0.002(3) -0.021(3)
O1 0.097(7) 0.082(6) 0.063(6) 0.001(5) -0.033(5) -0.008(5)
N8 0.041(4) 0.036(4) 0.055(5) -0.003(4) 0.003(4) -0.014(3)
C1 0.058(6) 0.044(6) 0.042(6) 0.001(5) -0.011(5) -0.005(5)
O20 0.069(5) 0.044(4) 0.087(6) 0.008(4) 0.010(4) -0.025(4)
C6 0.060(6) 0.026(4) 0.054(6) 0.002(4) -0.012(5) -0.006(4)
N12 0.114(10) 0.117(10) 0.044(6) 0.003(6) 0.015(6) -0.025(8)
O43 0.078(6) 0.074(6) 0.069(6) -0.002(5) -0.009(5) 0.012(5)
C20 0.050(6) 0.035(5) 0.048(6) 0.008(4) -0.007(5) -0.011(4)
N4 0.037(4) 0.031(4) 0.032(4) 0.000(3) -0.001(3) -0.009(3)
N1 0.041(4) 0.027(4) 0.044(5) 0.002(3) -0.006(3) -0.008(3)
O4 0.039(3) 0.044(4) 0.053(4) -0.006(3) 0.005(3) -0.016(3)
C5 0.050(6) 0.048(6) 0.049(6) -0.018(5) 0.010(5) -0.014(5)
C21 0.042(6) 0.049(6) 0.051(6) 0.013(5) 0.006(5) -0.002(5)
N6 0.046(4) 0.039(4) 0.037(4) -0.009(3) -0.007(3) -0.022(4)
N9 0.027(4) 0.036(4) 0.045(5) -0.003(3) -0.001(3) -0.010(3)
C23 0.049(6) 0.053(6) 0.045(6) 0.012(5) 0.000(5) -0.013(5)
C22 0.043(5) 0.038(5) 0.043(6) 0.008(4) 0.008(4) -0.006(4)
N7 0.033(4) 0.041(4) 0.039(4) -0.002(3) -0.005(3) -0.006(3)
O41 0.197(13) 0.069(6) 0.093(8) -0.030(6) 0.005(8) -0.018(7)
C42 0.066(7) 0.070(7) 0.040(7) -0.001(5) 0.009(5) -0.007(6)
O21 0.053(5) 0.092(6) 0.088(7) 0.020(5) -0.013(4) 0.002(5)
C35 0.043(5) 0.044(5) 0.044(6) -0.013(4) -0.017(4) -0.003(4)
O5 0.035(4) 0.073(5) 0.059(5) -0.010(4) 0.003(3) -0.005(3)
O24 0.088(6) 0.065(5) 0.058(5) 0.017(4) 0.012(4) -0.036(4)
C41 0.117(11) 0.072(9) 0.041(7) 0.003(6) -0.002(7) -0.004(8)
C491 0.100(11) 0.071(9) 0.100(11) 0.012(8) 0.015(9) -0.037(8)
C24 0.067(7) 0.054(6) 0.045(6) -0.004(5) -0.004(5) -0.026(5)
N2 0.043(4) 0.024(3) 0.039(4) -0.001(3) 0.003(3) -0.013(3)
O40 0.067(6) 0.122(9) 0.116(9) -0.025(7) 0.002(6) -0.030(6)
C4 0.031(5) 0.051(6) 0.036(5) -0.002(4) 0.001(4) -0.007(4)
C2 0.047(6) 0.030(5) 0.065(7) -0.007(5) 0.005(5) -0.002(4)
O22 0.066(5) 0.054(4) 0.052(5) -0.006(4) 0.005(4) 0.004(4)
C32 0.043(5) 0.055(6) 0.052(6) -0.020(5) 0.006(5) -0.015(5)
C49 0.072(8) 0.041(6) 0.092(10) 0.009(6) -0.007(7) -0.010(6)
O32 0.071(5) 0.044(4) 0.095(7) -0.013(4) 0.005(5) 0.000(4)
C31 0.057(6) 0.069(7) 0.050(7) -0.024(6) 0.006(5) -0.030(6)
C34 0.037(5) 0.045(5) 0.044(6) 0.000(4) -0.007(4) -0.010(4)
C29 0.040(5) 0.046(5) 0.039(5) 0.003(4) 0.003(4) -0.011(4)
N5 0.041(4) 0.024(3) 0.048(5) -0.004(3) 0.005(4) -0.006(3)
C39 0.034(5) 0.072(7) 0.040(6) 0.000(5) 0.004(4) -0.016(5)
C7 0.038(5) 0.041(5) 0.052(6) 0.005(4) -0.005(4) -0.019(4)
C291 0.055(6) 0.044(5) 0.045(6) -0.015(4) 0.008(5) -0.017(5)
C9 0.052(6) 0.040(5) 0.049(6) -0.010(4) -0.007(5) -0.013(5)
C38 0.045(6) 0.054(6) 0.048(6) 0.006(5) -0.004(5) -0.003(5)
C47 0.102(11) 0.041(6) 0.086(10) -0.009(6) -0.002(8) -0.003(7)
C10 0.045(5) 0.027(4) 0.051(6) -0.004(4) 0.000(5) -0.004(4)
C27 0.042(5) 0.049(6) 0.040(6) 0.006(5) 0.011(4) 0.008(5)
C12 0.057(6) 0.045(6) 0.061(7) -0.004(5) -0.002(5) -0.026(5)
C46 0.117(9) 0.115(9) 0.114(9) -0.038(7) 0.026(7) -0.038(7)
C26 0.052(6) 0.033(5) 0.057(6) -0.012(4) 0.005(5) -0.014(4)
C391 0.056(7) 0.098(9) 0.047(7) 0.016(6) -0.020(5) -0.031(6)
C40 0.083(9) 0.061(7) 0.055(8) 0.000(6) 0.019(7) -0.003(7)
N10 0.063(6) 0.055(6) 0.065(6) -0.006(5) -0.003(5) -0.005(5)
C37 0.042(5) 0.058(6) 0.041(6) 0.008(5) 0.018(5) -0.009(5)
N11 0.072(7) 0.069(7) 0.070(7) -0.016(5) 0.016(6) -0.009(5)
C25 0.064(7) 0.046(6) 0.040(6) -0.013(4) 0.004(5) -0.021(5)
C36 0.048(6) 0.044(5) 0.056(6) 0.003(5) -0.009(5) -0.025(5)
C371 0.092(9) 0.040(6) 0.093(10) 0.011(6) 0.005(8) 0.008(6)
C48 0.132(14) 0.059(8) 0.097(12) 0.003(8) -0.004(11) -0.009(9)
C271 0.056(6) 0.047(6) 0.062(7) 0.006(5) 0.001(5) 0.006(5)
O34 0.057(4) 0.078(5) 0.053(5) -0.008(4) 0.005(4) -0.042(4)
C33 0.044(5) 0.043(5) 0.039(6) 0.004(4) 0.000(4) -0.016(4)
O3 0.133(8) 0.036(4) 0.082(6) 0.002(4) -0.030(6) -0.008(5)
C3 0.072(7) 0.041(6) 0.050(7) 0.006(5) -0.007(5) -0.020(5)
C45 0.158(10) 0.134(10) 0.093(9) -0.001(8) 0.018(8) -0.030(8)
C471 0.133(15) 0.095(12) 0.127(15) -0.054(11) 0.028(12) 0.000(11)
O44 0.172(6) 0.174(6) 0.172(6) -0.004(2) -0.006(2) -0.041(2)
C44 0.149(12) 0.189(12) 0.170(12) -0.012(9) -0.006(9) -0.037(9)
C43 0.175(12) 0.175(12) 0.150(12) 0.020(9) -0.005(9) -0.038(9)
O1W 0.177(6) 0.177(6) 0.176(6) -0.0035(10) -0.0038(10) -0.0415(17)
O2W 0.200(13) 0.200(13) 0.200(13) -0.0042(11) -0.0048(11) -0.047(3)
O3W 0.1648(15) 0.1649(15) 0.165 -0.0036(10) -0.0035(10) -0.0388(10)

loop_
_atom_type_symbol
_atom_type_description
_atom_type_scat_dispersion_real
_atom_type_scat_dispersion_imag
_atom_type_scat_source
C C 0.0033 0.0016 'International Tables Vol C Tables 4.2.6.8 and 6.1.1.4'
H H 0.0000 0.0000 'International Tables Vol C Tables 4.2.6.8 and 6.1.1.4'
N N 0.0061 0.0033 'International Tables Vol C Tables 4.2.6.8 and 6.1.1.4'
O O 0.0106 0.0060 'International Tables Vol C Tables 4.2.6.8 and 6.1.1.4'
Re Re -1.0185 7.2310 'International Tables Vol C Tables 4.2.6.8 and 6.1.1.4'

loop_
_geom_angle_atom_site_label_1
_geom_angle_atom_site_label_2
_geom_angle_atom_site_label_3
_geom_angle
_geom_angle_site_symmetry_1
_geom_angle_site_symmetry_3
_geom_angle_publ_flag
C2 Re1 C1 88.7(5) . . ?
C2 Re1 C3 87.3(4) . . ?
C1 Re1 C3 87.3(4) . . ?
C2 Re1 O4 174.3(3) . . ?
C1 Re1 O4 93.9(4) . . ?
C3 Re1 O4 98.0(4) . . ?
C2 Re1 N1 94.0(4) . . ?
C1 Re1 N1 175.4(3) . . ?
C3 Re1 N1 96.6(4) . . ?
O4 Re1 N1 83.1(3) . . ?
C2 Re1 N3 98.0(3) . . ?
C1 Re1 N3 91.9(3) . . ?
C3 Re1 N3 174.6(4) . . ?
O4 Re1 N3 76.8(2) . . ?
N1 Re1 N3 84.0(3) . . ?
C22 Re2 C20 86.7(4) . . ?
C22 Re2 C21 88.8(4) . . ?
C20 Re2 C21 88.2(4) . . ?
C22 Re2 O23 98.8(3) . . ?
C20 Re2 O23 173.8(3) . . ?
C21 Re2 O23 94.7(3) . . ?
C22 Re2 N4 94.6(3) . . ?
C20 Re2 N4 92.4(3) . . ?
C21 Re2 N4 176.6(4) . . ?
O23 Re2 N4 84.4(2) . . ?
C22 Re2 N6 175.0(3) . . ?
C20 Re2 N6 98.0(4) . . ?
C21 Re2 N6 92.9(4) . . ?
O23 Re2 N6 76.4(3) . . ?
N4 Re2 N6 83.7(3) . . ?
C30 Re3 C32 87.8(4) . . ?
C30 Re3 C31 88.4(5) . . ?
C32 Re3 C31 84.0(5) . . ?
C30 Re3 O33 174.4(3) . . ?
C32 Re3 O33 96.6(3) . . ?
C31 Re3 O33 95.4(4) . . ?
C30 Re3 N7 91.3(4) . . ?
C32 Re3 N7 178.0(3) . . ?
C31 Re3 N7 97.7(4) . . ?
O33 Re3 N7 84.2(3) . . ?
C30 Re3 N9 101.8(4) . . ?
C32 Re3 N9 91.2(3) . . ?
C31 Re3 N9 168.5(4) . . ?
O33 Re3 N9 74.7(2) . . ?
N7 Re3 N9 87.3(3) . . ?
C42 Re4 C41 87.5(5) . . ?
C42 Re4 C40 85.5(5) . . ?
C41 Re4 C40 87.8(6) . . ?
C42 Re4 O43 98.6(4) . . ?
C41 Re4 O43 93.5(5) . . ?
C40 Re4 O43 175.8(4) . . ?
C42 Re4 N12 176.8(5) . . ?
C41 Re4 N12 93.7(5) . . ?
C40 Re4 N12 97.5(5) . . ?
O43 Re4 N12 78.5(4) . . ?
C42 Re4 N10 97.2(5) . . ?
C41 Re4 N10 174.4(4) . . ?
C40 Re4 N10 95.6(4) . . ?
O43 Re4 N10 82.8(3) . . ?
N12 Re4 N10 81.5(4) . . ?
C33 O33 Re3 117.4(6) . . ?
O30 C30 Re3 177.0(10) . . ?
C27 C28 C29 107.8(9) . . ?
N2 C8 C9 105.4(8) . . ?
N2 C8 C11 124.3(9) . . ?
C9 C8 C11 130.2(10) . . ?
C5 N3 C6 112.3(7) . . ?
C5 N3 Re1 108.2(6) . . ?
C6 N3 Re1 119.9(5) . . ?
C23 O23 Re2 117.4(6) . . ?
N7 N8 C37 110.2(8) . . ?
N7 N8 C36 120.3(7) . . ?
C37 N8 C36 129.5(8) . . ?
O1 C1 Re1 179.5(10) . . ?
N3 C6 C7 114.6(7) . . ?
C45 N12 C43 97.9(15) . . ?
C45 N12 Re4 120.1(11) . . ?
C43 N12 Re4 108.5(12) . . ?
C44 O43 Re4 119.1(13) . . ?
O20 C20 Re2 179.6(9) . . ?
N5 N4 C29 105.9(7) . . ?
N5 N4 Re2 120.9(5) . . ?
C29 N4 Re2 130.8(6) . . ?
C10 N1 N2 104.6(7) . . ?
C10 N1 Re1 132.4(6) . . ?
N2 N1 Re1 123.0(5) . . ?
C4 O4 Re1 118.7(6) . . ?
N3 C5 C4 112.9(7) . . ?
O21 C21 Re2 177.4(9) . . ?
C25 N6 C24 110.6(8) . . ?
C25 N6 Re2 117.7(5) . . ?
C24 N6 Re2 107.0(6) . . ?
C34 N9 C35 109.4(7) . . ?
C34 N9 Re3 106.9(5) . . ?
C35 N9 Re3 120.2(5) . . ?
O24 C23 O23 123.5(10) . . ?
O24 C23 C24 120.7(10) . . ?
O23 C23 C24 115.9(9) . . ?
O22 C22 Re2 178.7(9) . . ?
C39 N7 N8 105.4(8) . . ?
C39 N7 Re3 131.3(7) . . ?
N8 N7 Re3 123.2(5) . . ?
O42 C42 Re4 177.9(12) . . ?
C36 C35 N9 111.4(8) . . ?
O41 C41 Re4 178.0(13) . . ?
N6 C24 C23 111.8(8) . . ?
C8 N2 N1 112.4(7) . . ?
C8 N2 C7 127.9(7) . . ?
N1 N2 C7 119.3(7) . . ?
O5 C4 O4 124.7(9) . . ?
O5 C4 C5 118.5(9) . . ?
O4 C4 C5 116.7(8) . . ?
O2 C2 Re1 178.8(10) . . ?
O32 C32 Re3 178.6(10) . . ?
N10 C49 C48 107.2(13) . . ?
N10 C49 C491 121.5(11) . . ?
C48 C49 C491 131.3(13) . . ?
O31 C31 Re3 174.9(11) . . ?
N9 C34 C33 108.7(7) . . ?
N4 C29 C28 108.4(8) . . ?
N4 C29 C291 121.3(8) . . ?
C28 C29 C291 130.3(9) . . ?
C27 N5 N4 111.9(8) . . ?
C27 N5 C26 128.4(8) . . ?
N4 N5 C26 117.5(7) . . ?
N7 C39 C38 108.8(9) . . ?
N7 C39 C391 122.7(10) . . ?
C38 C39 C391 128.4(10) . . ?
N2 C7 C6 110.8(8) . . ?
C10 C9 C8 106.8(9) . . ?
C37 C38 C39 107.7(9) . . ?
N11 C47 C48 105.7(13) . . ?
N11 C47 C471 123.1(15) . . ?
C48 C47 C471 131.1(14) . . ?
N1 C10 C9 110.8(8) . . ?
N1 C10 C12 122.6(9) . . ?
C9 C10 C12 126.4(9) . . ?
N5 C27 C28 105.9(8) . . ?
N5 C27 C271 124.7(10) . . ?
C28 C27 C271 129.4(10) . . ?
N11 C46 C45 115.2(15) . . ?
N5 C26 C25 112.7(8) . . ?
O40 C40 Re4 179.7(14) . . ?
C49 N10 N11 106.7(10) . . ?
C49 N10 Re4 132.8(9) . . ?
N11 N10 Re4 120.5(8) . . ?
C38 C37 N8 107.8(10) . . ?
C38 C37 C371 132.8(10) . . ?
N8 C37 C371 119.4(9) . . ?
C47 N11 N10 111.7(12) . . ?
C47 N11 C46 127.2(12) . . ?
N10 N11 C46 121.1(11) . . ?
N6 C25 C26 111.5(8) . . ?
N8 C36 C35 111.0(7) . . ?
C47 C48 C49 108.8(14) . . ?
O34 C33 O33 124.7(9) . . ?
O34 C33 C34 118.0(9) . . ?
O33 C33 C34 117.3(8) . . ?
O3 C3 Re1 175.8(11) . . ?
N12 C45 C46 118.0(15) . . ?
O43 C44 O44 123(2) . . ?
O43 C44 C43 114.2(18) . . ?
O44 C44 C43 119.8(19) . . ?
N12 C43 C44 110.4(18) . . ?

loop_
_geom_bond_atom_site_label_1
_geom_bond_atom_site_label_2
_geom_bond_distance
_geom_bond_site_symmetry_2
_geom_bond_publ_flag
Re1 C2 1.885(11) . ?
Re1 C1 1.907(10) . ?
Re1 C3 1.926(10) . ?
Re1 O4 2.135(6) . ?
Re1 N1 2.182(7) . ?
Re1 N3 2.226(7) . ?
Re2 C22 1.874(10) . ?
Re2 C20 1.884(10) . ?
Re2 C21 1.900(10) . ?
Re2 O23 2.149(6) . ?
Re2 N4 2.187(7) . ?
Re2 N6 2.205(7) . ?
Re3 C30 1.885(11) . ?
Re3 C32 1.901(11) . ?
Re3 C31 1.908(10) . ?
Re3 O33 2.154(6) . ?
Re3 N7 2.196(7) . ?
Re3 N9 2.220(7) . ?
Re4 C42 1.885(11) . ?
Re4 C41 1.906(15) . ?
Re4 C40 1.908(15) . ?
Re4 O43 2.120(9) . ?
Re4 N12 2.185(10) . ?
Re4 N10 2.192(9) . ?
O33 C33 1.264(11) . ?
C30 O30 1.158(12) . ?
C28 C27 1.366(14) . ?
C28 C29 1.398(13) . ?
O42 C42 1.148(12) . ?
O2 C2 1.166(12) . ?
C8 N2 1.345(11) . ?
C8 C9 1.373(13) . ?
C8 C11 1.463(13) . ?
N3 C5 1.474(11) . ?
N3 C6 1.478(11) . ?
O31 C31 1.131(12) . ?
O23 C23 1.286(12) . ?
O1 C1 1.135(12) . ?
N8 N7 1.355(10) . ?
N8 C37 1.359(12) . ?
N8 C36 1.481(12) . ?
O20 C20 1.172(11) . ?
C6 C7 1.499(13) . ?
N12 C45 1.426(19) . ?
N12 C43 1.47(2) . ?
O43 C44 1.267(16) . ?
N4 N5 1.355(9) . ?
N4 C29 1.359(11) . ?
N1 C10 1.336(11) . ?
N1 N2 1.351(9) . ?
O4 C4 1.272(10) . ?
C5 C4 1.531(13) . ?
C21 O21 1.168(11) . ?
N6 C25 1.463(12) . ?
N6 C24 1.476(12) . ?
N9 C34 1.482(11) . ?
N9 C35 1.496(11) . ?
C23 O24 1.213(12) . ?
C23 C24 1.531(14) . ?
C22 O22 1.183(11) . ?
N7 C39 1.354(12) . ?
O41 C41 1.131(15) . ?
C35 C36 1.484(13) . ?
O5 C4 1.230(10) . ?
C491 C49 1.472(18) . ?
N2 C7 1.489(11) . ?
O40 C40 1.153(15) . ?
C32 O32 1.164(12) . ?
C49 N10 1.323(15) . ?
C49 C48 1.387(18) . ?
C34 C33 1.519(12) . ?
C29 C291 1.504(12) . ?
N5 C27 1.355(12) . ?
N5 C26 1.447(12) . ?
C39 C38 1.388(14) . ?
C39 C391 1.477(15) . ?
C9 C10 1.368(13) . ?
C38 C37 1.318(14) . ?
C47 N11 1.310(15) . ?
C47 C48 1.35(2) . ?
C47 C471 1.468(19) . ?
C10 C12 1.516(13) . ?
C27 C271 1.469(13) . ?
C46 N11 1.473(19) . ?
C46 C45 1.48(2) . ?
C26 C25 1.511(13) . ?
N10 N11 1.364(13) . ?
C37 C371 1.549(15) . ?
O34 C33 1.242(11) . ?
O3 C3 1.129(11) . ?
O44 C44 1.292(16) . ?
C44 C43 1.61(3) . ?
